data_7014982
loop_
_publ_author_name
'Zhou, Wen'
'Therrien, Jeffrey A.'
'Wence, D Lee K'
'Yallits, Emily N.'
'Conway, Julia L.'
'Patrick, Brian O.'
'Smith, Kevin M.'

_publ_section_title
;
 Cyclopentadienyl mesityl complexes of chromium(II) and chromium(III).
;
_journal_issue 2
_journal_name_full 'Dalton transactions (Cambridge, England : 2003)'
_journal_page_first 337
_journal_page_last 339
_journal_paper_doi 10.1039/c0dt01399d
_journal_volume 40
_journal_year 2011
_chemical_formula_sum 'C24 H23 Cr F3 N O4 S'
_chemical_formula_weight 530.49
_chemical_name_systematic
;
?
;
_space_group_IT_number 61
_symmetry_cell_setting orthorhombic
_symmetry_space_group_name_Hall '-P 2ac 2ab'
_symmetry_space_group_name_H-M 'P b c a'
_atom_sites_solution_hydrogens geom
_atom_sites_solution_primary direct
_atom_sites_solution_secondary difmap
_audit_creation_method SHELXL-97
_cell_angle_alpha 90.00
_cell_angle_beta 90.00
_cell_angle_gamma 90.00
_cell_formula_units_Z 8
_cell_length_a 13.518(9)
_cell_length_b 16.712(8)
_cell_length_c 21.148(16)
_cell_measurement_reflns_used 9956
_cell_measurement_temperature 173(2)
_cell_measurement_theta_max 27.93
_cell_measurement_theta_min 2.73
_cell_volume 4778(5)
_computing_structure_refinement 'SHELXL-97 (Sheldrick, 1997)'
_diffrn_ambient_temperature 173(2)
_diffrn_measured_fraction_theta_full 0.998
_diffrn_measured_fraction_theta_max 0.998
_diffrn_measurement_device_type 'Bruker X8 APEX II'
_diffrn_measurement_method 'area detector'
_diffrn_radiation_monochromator graphite
_diffrn_radiation_source 'fine-focus sealed tube'
_diffrn_radiation_type MoK\a
_diffrn_radiation_wavelength 0.71073
_diffrn_reflns_av_R_equivalents 0.0274
_diffrn_reflns_av_sigmaI/netI 0.0213
_diffrn_reflns_limit_h_max 17
_diffrn_reflns_limit_h_min -17
_diffrn_reflns_limit_k_max 20
_diffrn_reflns_limit_k_min -22
_diffrn_reflns_limit_l_max 27
_diffrn_reflns_limit_l_min -23
_diffrn_reflns_number 33379
_diffrn_reflns_theta_full 28.04
_diffrn_reflns_theta_max 28.04
_diffrn_reflns_theta_min 2.16
_exptl_absorpt_coefficient_mu 0.621
_exptl_absorpt_correction_T_max 0.905
_exptl_absorpt_correction_T_min 0.816
_exptl_absorpt_correction_type multi-scan
_exptl_crystal_colour black
_exptl_crystal_density_diffrn 1.475
_exptl_crystal_density_method 'not measured'
_exptl_crystal_description irregular
_exptl_crystal_F_000 2184
_exptl_crystal_size_max 0.44
_exptl_crystal_size_mid 0.36
_exptl_crystal_size_min 0.16
_refine_diff_density_max 0.406
_refine_diff_density_min -0.346
_refine_diff_density_rms 0.053
_refine_ls_extinction_method none
_refine_ls_goodness_of_fit_ref 1.056
_refine_ls_hydrogen_treatment constr
_refine_ls_matrix_type full
_refine_ls_number_parameters 310
_refine_ls_number_reflns 5769
_refine_ls_number_restraints 0
_refine_ls_restrained_S_all 1.056
_refine_ls_R_factor_all 0.0500
_refine_ls_R_factor_gt 0.0320
_refine_ls_shift/su_max 0.026
_refine_ls_shift/su_mean 0.000
_refine_ls_structure_factor_coef Fsqd
_refine_ls_weighting_details 'calc w=1/[\s^2^(Fo^2^)+(0.0338P)^2^+3.4079P] where P=(Fo^2^+2Fc^2^)/3'
_refine_ls_weighting_scheme calc
_refine_ls_wR_factor_gt 0.0772
_refine_ls_wR_factor_ref 0.0873
_reflns_number_gt 4501
_reflns_number_total 5769
_reflns_threshold_expression >2sigma(I)
_cod_data_source_file C0DT01399D.TXT
_cod_data_source_block 6c_CpCr(OCPhCHCMeNXyl)OTf
_cod_depositor_comments
;
The following automatic conversions were performed:
'_symmetry_cell_setting' value 'Orthorhombic' changed to 'orthorhombic'
according to '/home/saulius/struct/CIF-dictionaries/cif_core.dic'
dictionary named 'cif_core.dic' version 2.4.1 from 2010-06-29.

Automatic conversion script
Id: cif_fix_enum 1555 2011-01-17 13:19:09Z saulius 
;
_cod_original_sg_symbol_H-M 'P bca'
_cod_database_code 7014982

loop_
_symmetry_equiv_pos_as_xyz
'x, y, z'
'-x+1/2, -y, z+1/2'
'x+1/2, -y+1/2, -z'
'-x, y+1/2, -z+1/2'
'-x, -y, -z'
'x-1/2, y, -z-1/2'
'-x-1/2, y-1/2, z'
'x, -y-1/2, z-1/2'

loop_
_atom_site_label
_atom_site_type_symbol
_atom_site_fract_x
_atom_site_fract_y
_atom_site_fract_z
_atom_site_U_iso_or_equiv
_atom_site_adp_type
_atom_site_occupancy
_atom_site_symmetry_multiplicity
_atom_site_calc_flag
_atom_site_refinement_flags
_atom_site_disorder_assembly
_atom_site_disorder_group
C1 C 0.79153(14) 0.03713(12) 0.53100(8) 0.0298(4) Uani 1 1 d . . .
H10A H 0.7378 0.0757 0.5371 0.045 Uiso 1 1 calc R . .
H10B H 0.8386 0.0414 0.5661 0.045 Uiso 1 1 calc R . .
H10C H 0.7642 -0.0171 0.5297 0.045 Uiso 1 1 calc R . .
C2 C 0.84385(13) 0.05472(10) 0.46957(8) 0.0232(3) Uani 1 1 d . . .
C3 C 0.93940(13) 0.08875(10) 0.47401(8) 0.0252(4) Uani 1 1 d . . .
H08 H 0.9653 0.0967 0.5153 0.030 Uiso 1 1 calc R . .
C4 C 0.99832(12) 0.11133(9) 0.42415(8) 0.0216(3) Uani 1 1 d . . .
C5 C 1.09246(12) 0.15624(10) 0.43398(8) 0.0224(3) Uani 1 1 d . . .
C6 C 1.12310(14) 0.18251(11) 0.49326(9) 0.0302(4) Uani 1 1 d . . .
H05 H 1.0847 0.1701 0.5296 0.036 Uiso 1 1 calc R . .
C7 C 1.20943(14) 0.22673(12) 0.49970(10) 0.0329(4) Uani 1 1 d . . .
H04 H 1.2300 0.2439 0.5405 0.040 Uiso 1 1 calc R . .
C8 C 1.26561(13) 0.24593(11) 0.44738(10) 0.0325(4) Uani 1 1 d . . .
H03 H 1.3243 0.2767 0.4520 0.039 Uiso 1 1 calc R . .
C9 C 1.23606(14) 0.22023(12) 0.38831(10) 0.0344(4) Uani 1 1 d . . .
H02 H 1.2745 0.2334 0.3522 0.041 Uiso 1 1 calc R . .
C10 C 1.15053(13) 0.17530(11) 0.38141(9) 0.0286(4) Uani 1 1 d . . .
H01 H 1.1312 0.1573 0.3406 0.034 Uiso 1 1 calc R . .
C11 C 0.69950(12) 0.01127(10) 0.41472(8) 0.0233(3) Uani 1 1 d . . .
C12 C 0.67940(14) -0.06805(11) 0.40087(8) 0.0264(4) Uani 1 1 d . . .
H12 H 0.7322 -0.1046 0.3940 0.032 Uiso 1 1 calc R . .
C13 C 0.58173(15) -0.09432(12) 0.39696(9) 0.0327(4) Uani 1 1 d . . .
C14 C 0.50644(14) -0.03966(13) 0.40678(9) 0.0353(5) Uani 1 1 d . . .
H14 H 0.4398 -0.0574 0.4041 0.042 Uiso 1 1 calc R . .
C15 C 0.52512(14) 0.04030(13) 0.42039(9) 0.0326(4) Uani 1 1 d . . .
C16 C 0.62304(13) 0.06539(11) 0.42434(9) 0.0281(4) Uani 1 1 d . . .
H16 H 0.6376 0.1197 0.4336 0.034 Uiso 1 1 calc R . .
C17 C 0.55991(19) -0.18101(14) 0.38323(12) 0.0514(6) Uani 1 1 d . . .
H17A H 0.5756 -0.2134 0.4205 0.077 Uiso 1 1 calc R . .
H17B H 0.6002 -0.1989 0.3474 0.077 Uiso 1 1 calc R . .
H17C H 0.4897 -0.1871 0.3728 0.077 Uiso 1 1 calc R . .
C18 C 0.44236(16) 0.09918(16) 0.43132(10) 0.0465(6) Uani 1 1 d . . .
H18A H 0.4180 0.0938 0.4748 0.070 Uiso 1 1 calc R . .
H18B H 0.3883 0.0883 0.4017 0.070 Uiso 1 1 calc R . .
H18C H 0.4669 0.1537 0.4246 0.070 Uiso 1 1 calc R . .
C19 C 0.74891(18) 0.02062(14) 0.25776(10) 0.0440(6) Uani 1 1 d . . .
H19 H 0.6996 -0.0195 0.2623 0.053 Uiso 1 1 calc R . .
C20 C 0.84052(18) 0.01172(13) 0.22805(9) 0.0411(5) Uani 1 1 d . . .
H20 H 0.8642 -0.0358 0.2085 0.049 Uiso 1 1 calc R . .
C21 C 0.89130(17) 0.08385(13) 0.23180(9) 0.0390(5) Uani 1 1 d . . .
H21 H 0.9555 0.0941 0.2155 0.047 Uiso 1 1 calc R . .
C22 C 0.83165(19) 0.13838(12) 0.26362(10) 0.0436(5) Uani 1 1 d . . .
H22 H 0.8479 0.1924 0.2729 0.052 Uiso 1 1 calc R . .
C23 C 0.74319(17) 0.09953(15) 0.27967(10) 0.0458(6) Uani 1 1 d . . .
H23 H 0.6889 0.1227 0.3016 0.055 Uiso 1 1 calc R . .
C24 C 0.91197(17) -0.20442(12) 0.29757(10) 0.0381(5) Uani 1 1 d . . .
N1 N 0.80060(10) 0.03884(8) 0.41515(7) 0.0222(3) Uani 1 1 d . . .
O1 O 0.97648(9) 0.09759(8) 0.36538(6) 0.0297(3) Uani 1 1 d . . .
O2 O 0.92566(10) -0.06787(8) 0.35056(6) 0.0305(3) Uani 1 1 d . . .
O3 O 1.05860(13) -0.16092(11) 0.36611(8) 0.0569(5) Uani 1 1 d . . .
O4 O 1.03682(11) -0.09616(10) 0.26317(7) 0.0462(4) Uani 1 1 d . . .
F1 F 0.86549(13) -0.23488(9) 0.34770(7) 0.0696(5) Uani 1 1 d . . .
F2 F 0.96062(12) -0.26343(8) 0.26986(7) 0.0646(4) Uani 1 1 d . . .
F3 F 0.84391(11) -0.17997(8) 0.25776(8) 0.0624(4) Uani 1 1 d . . .
S1 S 0.99537(3) -0.12405(3) 0.32092(2) 0.03010(11) Uani 1 1 d . . .
Cr1 Cr 0.86715(2) 0.040928(16) 0.330461(13) 0.02185(8) Uani 1 1 d . . .

loop_
_atom_site_aniso_label
_atom_site_aniso_U_11
_atom_site_aniso_U_22
_atom_site_aniso_U_33
_atom_site_aniso_U_23
_atom_site_aniso_U_13
_atom_site_aniso_U_12
C1 0.0292(9) 0.0358(10) 0.0242(9) 0.0016(8) 0.0036(7) -0.0060(8)
C2 0.0248(8) 0.0192(8) 0.0256(9) 0.0008(6) 0.0022(7) 0.0012(6)
C3 0.0247(8) 0.0277(9) 0.0231(9) 0.0006(7) -0.0014(7) -0.0026(7)
C4 0.0228(8) 0.0174(8) 0.0245(8) -0.0011(6) -0.0010(7) 0.0014(6)
C5 0.0203(8) 0.0182(7) 0.0288(9) 0.0008(7) 0.0002(7) 0.0016(6)
C6 0.0299(9) 0.0334(10) 0.0273(9) -0.0003(8) 0.0019(8) -0.0062(8)
C7 0.0296(9) 0.0360(10) 0.0332(10) -0.0056(8) -0.0044(8) -0.0052(8)
C8 0.0226(9) 0.0288(9) 0.0462(12) -0.0037(8) 0.0004(8) -0.0036(7)
C9 0.0267(9) 0.0402(11) 0.0363(11) 0.0009(9) 0.0077(8) -0.0055(8)
C10 0.0257(9) 0.0328(9) 0.0272(9) -0.0020(7) 0.0022(7) -0.0022(7)
C11 0.0220(8) 0.0275(8) 0.0206(8) 0.0010(7) 0.0013(6) -0.0031(7)
C12 0.0304(9) 0.0261(8) 0.0227(8) 0.0007(7) 0.0013(7) -0.0049(7)
C13 0.0380(11) 0.0375(10) 0.0226(9) 0.0050(8) -0.0040(8) -0.0156(8)
C14 0.0239(9) 0.0577(13) 0.0244(9) 0.0097(9) -0.0041(7) -0.0134(9)
C15 0.0245(9) 0.0528(12) 0.0204(9) 0.0065(8) 0.0016(7) 0.0031(8)
C16 0.0280(9) 0.0294(9) 0.0267(9) -0.0006(7) 0.0025(7) 0.0012(7)
C17 0.0608(15) 0.0436(13) 0.0498(14) 0.0050(11) -0.0100(12) -0.0280(12)
C18 0.0297(10) 0.0767(16) 0.0333(11) 0.0068(11) 0.0038(9) 0.0158(11)
C19 0.0467(12) 0.0534(13) 0.0320(11) 0.0147(10) -0.0177(10) -0.0212(10)
C20 0.0651(15) 0.0389(11) 0.0192(9) -0.0025(8) -0.0088(9) 0.0032(10)
C21 0.0414(12) 0.0519(13) 0.0239(10) 0.0100(9) -0.0008(8) -0.0075(9)
C22 0.0677(15) 0.0283(10) 0.0349(11) 0.0073(8) -0.0138(11) -0.0038(10)
C23 0.0417(12) 0.0654(15) 0.0303(11) 0.0116(10) -0.0027(9) 0.0210(11)
C24 0.0493(12) 0.0281(10) 0.0370(11) -0.0060(8) 0.0042(10) 0.0009(9)
N1 0.0210(7) 0.0213(7) 0.0241(7) -0.0014(6) 0.0014(6) -0.0026(5)
O1 0.0290(7) 0.0376(7) 0.0226(6) -0.0037(5) 0.0021(5) -0.0110(6)
O2 0.0378(7) 0.0275(6) 0.0262(7) -0.0032(5) 0.0018(6) 0.0060(6)
O3 0.0520(10) 0.0689(11) 0.0498(10) -0.0097(8) -0.0200(8) 0.0284(9)
O4 0.0393(8) 0.0587(10) 0.0407(9) -0.0069(7) 0.0151(7) -0.0082(7)
F1 0.1037(13) 0.0469(8) 0.0580(9) -0.0030(7) 0.0275(9) -0.0259(8)
F2 0.0853(11) 0.0384(7) 0.0701(10) -0.0236(7) 0.0110(9) 0.0112(7)
F3 0.0605(9) 0.0492(8) 0.0774(10) -0.0072(8) -0.0308(8) -0.0110(7)
S1 0.0270(2) 0.0350(2) 0.0283(2) -0.00560(19) -0.00076(18) 0.00530(18)
Cr1 0.02418(14) 0.02194(14) 0.01943(14) -0.00120(10) -0.00029(11) -0.00244(11)

loop_
_atom_type_symbol
_atom_type_description
_atom_type_scat_dispersion_real
_atom_type_scat_dispersion_imag
_atom_type_scat_source
C C 0.0033 0.0016 'International Tables Vol C Tables 4.2.6.8 and 6.1.1.4'
H H 0.0000 0.0000 'International Tables Vol C Tables 4.2.6.8 and 6.1.1.4'
N N 0.0061 0.0033 'International Tables Vol C Tables 4.2.6.8 and 6.1.1.4'
O O 0.0106 0.0060 'International Tables Vol C Tables 4.2.6.8 and 6.1.1.4'
F F 0.0171 0.0103 'International Tables Vol C Tables 4.2.6.8 and 6.1.1.4'
S S 0.1246 0.1234 'International Tables Vol C Tables 4.2.6.8 and 6.1.1.4'
Cr Cr 0.3209 0.6236 'International Tables Vol C Tables 4.2.6.8 and 6.1.1.4'

loop_
_geom_angle_atom_site_label_1
_geom_angle_atom_site_label_2
_geom_angle_atom_site_label_3
_geom_angle
_geom_angle_site_symmetry_1
_geom_angle_site_symmetry_3
_geom_angle_publ_flag
C2 C1 H10A 109.5 . . ?
C2 C1 H10B 109.5 . . ?
H10A C1 H10B 109.5 . . ?
C2 C1 H10C 109.5 . . ?
H10A C1 H10C 109.5 . . ?
H10B C1 H10C 109.5 . . ?
N1 C2 C3 122.97(16) . . ?
N1 C2 C1 120.33(16) . . ?
C3 C2 C1 116.70(16) . . ?
C4 C3 C2 126.06(17) . . ?
C4 C3 H08 117.0 . . ?
C2 C3 H08 117.0 . . ?
O1 C4 C3 123.66(16) . . ?
O1 C4 C5 114.61(15) . . ?
C3 C4 C5 121.71(16) . . ?
C6 C5 C10 118.52(17) . . ?
C6 C5 C4 122.56(16) . . ?
C10 C5 C4 118.88(16) . . ?
C7 C6 C5 120.44(18) . . ?
C7 C6 H05 119.8 . . ?
C5 C6 H05 119.8 . . ?
C8 C7 C6 120.52(18) . . ?
C8 C7 H04 119.7 . . ?
C6 C7 H04 119.7 . . ?
C7 C8 C9 119.61(18) . . ?
C7 C8 H03 120.2 . . ?
C9 C8 H03 120.2 . . ?
C8 C9 C10 120.35(18) . . ?
C8 C9 H02 119.8 . . ?
C10 C9 H02 119.8 . . ?
C9 C10 C5 120.54(18) . . ?
C9 C10 H01 119.7 . . ?
C5 C10 H01 119.7 . . ?
C12 C11 C16 120.57(17) . . ?
C12 C11 N1 119.55(16) . . ?
C16 C11 N1 119.76(16) . . ?
C11 C12 C13 120.00(18) . . ?
C11 C12 H12 120.0 . . ?
C13 C12 H12 120.0 . . ?
C14 C13 C12 118.70(18) . . ?
C14 C13 C17 121.32(19) . . ?
C12 C13 C17 120.0(2) . . ?
C13 C14 C15 122.16(17) . . ?
C13 C14 H14 118.9 . . ?
C15 C14 H14 118.9 . . ?
C14 C15 C16 118.37(18) . . ?
C14 C15 C18 121.62(19) . . ?
C16 C15 C18 120.0(2) . . ?
C11 C16 C15 120.21(18) . . ?
C11 C16 H16 119.9 . . ?
C15 C16 H16 119.9 . . ?
C13 C17 H17A 109.5 . . ?
C13 C17 H17B 109.5 . . ?
H17A C17 H17B 109.5 . . ?
C13 C17 H17C 109.5 . . ?
H17A C17 H17C 109.5 . . ?
H17B C17 H17C 109.5 . . ?
C15 C18 H18A 109.5 . . ?
C15 C18 H18B 109.5 . . ?
H18A C18 H18B 109.5 . . ?
C15 C18 H18C 109.5 . . ?
H18A C18 H18C 109.5 . . ?
H18B C18 H18C 109.5 . . ?
C20 C19 C23 107.4(2) . . ?
C20 C19 Cr1 72.10(13) . . ?
C23 C19 Cr1 70.73(12) . . ?
C20 C19 H19 126.3 . . ?
C23 C19 H19 126.3 . . ?
Cr1 C19 H19 122.5 . . ?
C21 C20 C19 108.7(2) . . ?
C21 C20 Cr1 71.20(11) . . ?
C19 C20 Cr1 71.68(12) . . ?
C21 C20 H20 125.7 . . ?
C19 C20 H20 125.7 . . ?
Cr1 C20 H20 123.1 . . ?
C20 C21 C22 108.0(2) . . ?
C20 C21 Cr1 72.67(11) . . ?
C22 C21 Cr1 70.92(12) . . ?
C20 C21 H21 126.0 . . ?
C22 C21 H21 126.0 . . ?
Cr1 C21 H21 122.1 . . ?
C21 C22 C23 108.0(2) . . ?
C21 C22 Cr1 72.58(12) . . ?
C23 C22 Cr1 71.89(12) . . ?
C21 C22 H22 126.0 . . ?
C23 C22 H22 126.0 . . ?
Cr1 C22 H22 121.3 . . ?
C19 C23 C22 108.0(2) . . ?
C19 C23 Cr1 72.70(12) . . ?
C22 C23 Cr1 71.18(13) . . ?
C19 C23 H23 126.0 . . ?
C22 C23 H23 126.0 . . ?
Cr1 C23 H23 121.8 . . ?
F3 C24 F2 107.25(18) . . ?
F3 C24 F1 107.4(2) . . ?
F2 C24 F1 107.58(18) . . ?
F3 C24 S1 112.22(14) . . ?
F2 C24 S1 111.23(16) . . ?
F1 C24 S1 110.96(15) . . ?
C2 N1 C11 119.35(14) . . ?
C2 N1 Cr1 125.28(12) . . ?
C11 N1 Cr1 115.17(11) . . ?
C4 O1 Cr1 129.48(11) . . ?
S1 O2 Cr1 137.14(9) . . ?
O4 S1 O3 118.83(11) . . ?
O4 S1 O2 114.16(9) . . ?
O3 S1 O2 112.04(10) . . ?
O4 S1 C24 104.63(10) . . ?
O3 S1 C24 103.57(11) . . ?
O2 S1 C24 100.93(10) . . ?
O1 Cr1 N1 90.61(7) . . ?
O1 Cr1 O2 93.54(7) . . ?
N1 Cr1 O2 88.40(6) . . ?
O1 Cr1 C22 92.88(8) . . ?
N1 Cr1 C22 119.15(8) . . ?
O2 Cr1 C22 151.62(7) . . ?
O1 Cr1 C23 123.68(9) . . ?
N1 Cr1 C23 95.81(8) . . ?
O2 Cr1 C23 142.37(8) . . ?
C22 Cr1 C23 36.93(9) . . ?
O1 Cr1 C21 95.12(7) . . ?
N1 Cr1 C21 155.11(8) . . ?
O2 Cr1 C21 115.30(7) . . ?
C22 Cr1 C21 36.50(9) . . ?
C23 Cr1 C21 61.03(9) . . ?
O1 Cr1 C19 153.36(7) . . ?
N1 Cr1 C19 106.85(9) . . ?
O2 Cr1 C19 106.61(8) . . ?
C22 Cr1 C19 61.20(9) . . ?
C23 Cr1 C19 36.57(9) . . ?
C21 Cr1 C19 60.78(9) . . ?
O1 Cr1 C20 127.27(7) . . ?
N1 Cr1 C20 141.70(8) . . ?
O2 Cr1 C20 94.00(7) . . ?
C22 Cr1 C20 60.60(9) . . ?
C23 Cr1 C20 60.57(9) . . ?
C21 Cr1 C20 36.14(8) . . ?
C19 Cr1 C20 36.22(9) . . ?

loop_
_geom_bond_atom_site_label_1
_geom_bond_atom_site_label_2
_geom_bond_distance
_geom_bond_site_symmetry_2
_geom_bond_publ_flag
C1 C2 1.508(3) . ?
C1 H10A 0.9800 . ?
C1 H10B 0.9800 . ?
C1 H10C 0.9800 . ?
C2 N1 1.318(2) . ?
C2 C3 1.414(2) . ?
C3 C4 1.374(2) . ?
C3 H08 0.9500 . ?
C4 O1 1.298(2) . ?
C4 C5 1.492(2) . ?
C5 C6 1.392(3) . ?
C5 C10 1.398(3) . ?
C6 C7 1.388(3) . ?
C6 H05 0.9500 . ?
C7 C8 1.380(3) . ?
C7 H04 0.9500 . ?
C8 C9 1.380(3) . ?
C8 H03 0.9500 . ?
C9 C10 1.386(3) . ?
C9 H02 0.9500 . ?
C10 H01 0.9500 . ?
C11 C12 1.385(3) . ?
C11 C16 1.388(3) . ?
C11 N1 1.442(2) . ?
C12 C13 1.394(3) . ?
C12 H12 0.9500 . ?
C13 C14 1.383(3) . ?
C13 C17 1.507(3) . ?
C14 C15 1.390(3) . ?
C14 H14 0.9500 . ?
C15 C16 1.391(3) . ?
C15 C18 1.508(3) . ?
C16 H16 0.9500 . ?
C17 H17A 0.9800 . ?
C17 H17B 0.9800 . ?
C17 H17C 0.9800 . ?
C18 H18A 0.9800 . ?
C18 H18B 0.9800 . ?
C18 H18C 0.9800 . ?
C19 C20 1.397(3) . ?
C19 C23 1.400(3) . ?
C19 Cr1 2.244(2) . ?
C19 H19 0.9500 . ?
C20 C21 1.389(3) . ?
C20 Cr1 2.249(3) . ?
C20 H20 0.9500 . ?
C21 C22 1.391(3) . ?
C21 Cr1 2.230(2) . ?
C21 H21 0.9500 . ?
C22 C23 1.402(3) . ?
C22 Cr1 2.209(2) . ?
C22 H22 0.9500 . ?
C23 Cr1 2.218(2) . ?
C23 H23 0.9500 . ?
C24 F3 1.312(3) . ?
C24 F2 1.322(2) . ?
C24 F1 1.333(3) . ?
C24 S1 1.822(2) . ?
N1 Cr1 2.0045(19) . ?
O1 Cr1 1.9043(15) . ?
O2 S1 1.4706(14) . ?
O2 Cr1 2.0278(15) . ?
O3 S1 1.4224(17) . ?
O4 S1 1.4223(17) . ?

loop_
_geom_torsion_atom_site_label_1
_geom_torsion_atom_site_label_2
_geom_torsion_atom_site_label_3
_geom_torsion_atom_site_label_4
_geom_torsion
_geom_torsion_site_symmetry_1
_geom_torsion_site_symmetry_2
_geom_torsion_site_symmetry_3
_geom_torsion_site_symmetry_4
_geom_torsion_publ_flag
N1 C2 C3 C4 1.7(3) . . . . ?
C1 C2 C3 C4 -178.06(17) . . . . ?
C2 C3 C4 O1 -6.3(3) . . . . ?
C2 C3 C4 C5 172.00(16) . . . . ?
O1 C4 C5 C6 174.10(16) . . . . ?
C3 C4 C5 C6 -4.3(3) . . . . ?
O1 C4 C5 C10 -3.5(2) . . . . ?
C3 C4 C5 C10 178.07(16) . . . . ?
C10 C5 C6 C7 0.1(3) . . . . ?
C4 C5 C6 C7 -177.53(17) . . . . ?
C5 C6 C7 C8 0.6(3) . . . . ?
C6 C7 C8 C9 -0.6(3) . . . . ?
C7 C8 C9 C10 -0.1(3) . . . . ?
C8 C9 C10 C5 0.8(3) . . . . ?
C6 C5 C10 C9 -0.8(3) . . . . ?
C4 C5 C10 C9 176.93(16) . . . . ?
C16 C11 C12 C13 -0.5(3) . . . . ?
N1 C11 C12 C13 -176.52(16) . . . . ?
C11 C12 C13 C14 0.4(3) . . . . ?
C11 C12 C13 C17 -178.71(18) . . . . ?
C12 C13 C14 C15 0.0(3) . . . . ?
C17 C13 C14 C15 179.06(18) . . . . ?
C13 C14 C15 C16 -0.2(3) . . . . ?
C13 C14 C15 C18 -179.68(18) . . . . ?
C12 C11 C16 C15 0.3(3) . . . . ?
N1 C11 C16 C15 176.27(16) . . . . ?
C14 C15 C16 C11 0.1(3) . . . . ?
C18 C15 C16 C11 179.57(17) . . . . ?
C23 C19 C20 C21 0.4(2) . . . . ?
Cr1 C19 C20 C21 -61.95(14) . . . . ?
C23 C19 C20 Cr1 62.34(14) . . . . ?
C19 C20 C21 C22 -0.2(2) . . . . ?
Cr1 C20 C21 C22 -62.50(14) . . . . ?
C19 C20 C21 Cr1 62.25(14) . . . . ?
C20 C21 C22 C23 0.0(2) . . . . ?
Cr1 C21 C22 C23 -63.62(14) . . . . ?
C20 C21 C22 Cr1 63.63(14) . . . . ?
C20 C19 C23 C22 -0.4(2) . . . . ?
Cr1 C19 C23 C22 62.85(15) . . . . ?
C20 C19 C23 Cr1 -63.24(15) . . . . ?
C21 C22 C23 C19 0.2(2) . . . . ?
Cr1 C22 C23 C19 -63.84(15) . . . . ?
C21 C22 C23 Cr1 64.07(15) . . . . ?
C3 C2 N1 C11 -174.14(15) . . . . ?
C1 C2 N1 C11 5.6(2) . . . . ?
C3 C2 N1 Cr1 11.2(2) . . . . ?
C1 C2 N1 Cr1 -169.09(12) . . . . ?
C12 C11 N1 C2 -107.11(19) . . . . ?
C16 C11 N1 C2 76.8(2) . . . . ?
C12 C11 N1 Cr1 68.07(18) . . . . ?
C16 C11 N1 Cr1 -107.97(16) . . . . ?
C3 C4 O1 Cr1 -3.4(3) . . . . ?
C5 C4 O1 Cr1 178.24(11) . . . . ?
Cr1 O2 S1 O4 2.05(16) . . . . ?
Cr1 O2 S1 O3 140.79(13) . . . . ?
Cr1 O2 S1 C24 -109.58(14) . . . . ?
F3 C24 S1 O4 -58.17(18) . . . . ?
F2 C24 S1 O4 61.99(18) . . . . ?
F1 C24 S1 O4 -178.30(15) . . . . ?
F3 C24 S1 O3 176.68(16) . . . . ?
F2 C24 S1 O3 -63.16(18) . . . . ?
F1 C24 S1 O3 56.56(18) . . . . ?
F3 C24 S1 O2 60.59(17) . . . . ?
F2 C24 S1 O2 -179.25(15) . . . . ?
F1 C24 S1 O2 -59.53(17) . . . . ?
C4 O1 Cr1 N1 11.19(15) . . . . ?
C4 O1 Cr1 O2 -77.24(15) . . . . ?
C4 O1 Cr1 C22 130.42(16) . . . . ?
C4 O1 Cr1 C23 108.59(16) . . . . ?
C4 O1 Cr1 C21 166.94(16) . . . . ?
C4 O1 Cr1 C19 143.08(19) . . . . ?
C4 O1 Cr1 C20 -175.00(14) . . . . ?
C2 N1 Cr1 O1 -14.79(14) . . . . ?
C11 N1 Cr1 O1 170.36(12) . . . . ?
C2 N1 Cr1 O2 78.74(14) . . . . ?
C11 N1 Cr1 O2 -96.11(12) . . . . ?
C2 N1 Cr1 C22 -108.42(15) . . . . ?
C11 N1 Cr1 C22 76.73(14) . . . . ?
C2 N1 Cr1 C23 -138.74(15) . . . . ?
C11 N1 Cr1 C23 46.41(14) . . . . ?
C2 N1 Cr1 C21 -118.37(19) . . . . ?
C11 N1 Cr1 C21 66.8(2) . . . . ?
C2 N1 Cr1 C19 -174.38(14) . . . . ?
C11 N1 Cr1 C19 10.77(14) . . . . ?
C2 N1 Cr1 C20 173.17(14) . . . . ?
C11 N1 Cr1 C20 -1.68(18) . . . . ?
S1 O2 Cr1 O1 -84.93(14) . . . . ?
S1 O2 Cr1 N1 -175.44(13) . . . . ?
S1 O2 Cr1 C22 17.8(2) . . . . ?
S1 O2 Cr1 C23 87.10(17) . . . . ?
S1 O2 Cr1 C21 12.43(15) . . . . ?
S1 O2 Cr1 C19 77.44(15) . . . . ?
S1 O2 Cr1 C20 42.84(14) . . . . ?
C21 C22 Cr1 O1 94.72(14) . . . . ?
C23 C22 Cr1 O1 -149.01(14) . . . . ?
C21 C22 Cr1 N1 -172.98(12) . . . . ?
C23 C22 Cr1 N1 -56.71(15) . . . . ?
C21 C22 Cr1 O2 -8.2(2) . . . . ?
C23 C22 Cr1 O2 108.10(19) . . . . ?
C21 C22 Cr1 C23 -116.27(19) . . . . ?
C23 C22 Cr1 C21 116.27(19) . . . . ?
C21 C22 Cr1 C19 -78.84(15) . . . . ?
C23 C22 Cr1 C19 37.44(14) . . . . ?
C21 C22 Cr1 C20 -37.16(13) . . . . ?
C23 C22 Cr1 C20 79.11(15) . . . . ?
C19 C23 Cr1 O1 154.77(12) . . . . ?
C22 C23 Cr1 O1 38.17(16) . . . . ?
C19 C23 Cr1 N1 -110.61(13) . . . . ?
C22 C23 Cr1 N1 132.79(13) . . . . ?
C19 C23 Cr1 O2 -15.66(19) . . . . ?
C22 C23 Cr1 O2 -132.27(14) . . . . ?
C19 C23 Cr1 C22 116.60(19) . . . . ?
C19 C23 Cr1 C21 79.03(14) . . . . ?
C22 C23 Cr1 C21 -37.57(13) . . . . ?
C22 C23 Cr1 C19 -116.60(19) . . . . ?
C19 C23 Cr1 C20 37.42(13) . . . . ?
C22 C23 Cr1 C20 -79.18(15) . . . . ?
C20 C21 Cr1 O1 155.27(14) . . . . ?
C22 C21 Cr1 O1 -87.92(14) . . . . ?
C20 C21 Cr1 N1 -102.1(2) . . . . ?
C22 C21 Cr1 N1 14.7(2) . . . . ?
C20 C21 Cr1 O2 58.90(15) . . . . ?
C22 C21 Cr1 O2 175.71(12) . . . . ?
C20 C21 Cr1 C22 -116.8(2) . . . . ?
C20 C21 Cr1 C23 -78.80(16) . . . . ?
C22 C21 Cr1 C23 38.01(14) . . . . ?
C20 C21 Cr1 C19 -36.73(14) . . . . ?
C22 C21 Cr1 C19 80.09(15) . . . . ?
C22 C21 Cr1 C20 116.8(2) . . . . ?
C20 C19 Cr1 O1 64.1(2) . . . . ?
C23 C19 Cr1 O1 -52.3(2) . . . . ?
C20 C19 Cr1 N1 -166.93(12) . . . . ?
C23 C19 Cr1 N1 76.65(14) . . . . ?
C20 C19 Cr1 O2 -73.49(13) . . . . ?
C23 C19 Cr1 O2 170.09(12) . . . . ?
C20 C19 Cr1 C22 78.60(15) . . . . ?
C23 C19 Cr1 C22 -37.81(13) . . . . ?
C20 C19 Cr1 C23 116.42(19) . . . . ?
C20 C19 Cr1 C21 36.64(13) . . . . ?
C23 C19 Cr1 C21 -79.78(14) . . . . ?
C23 C19 Cr1 C20 -116.42(19) . . . . ?
C21 C20 Cr1 O1 -31.57(17) . . . . ?
C19 C20 Cr1 O1 -149.54(12) . . . . ?
C21 C20 Cr1 N1 138.40(13) . . . . ?
C19 C20 Cr1 N1 20.44(19) . . . . ?
C21 C20 Cr1 O2 -129.11(14) . . . . ?
C19 C20 Cr1 O2 112.93(13) . . . . ?
C21 C20 Cr1 C22 37.54(14) . . . . ?
C19 C20 Cr1 C22 -80.42(15) . . . . ?
C21 C20 Cr1 C23 80.19(16) . . . . ?
C19 C20 Cr1 C23 -37.78(14) . . . . ?
C19 C20 Cr1 C21 -118.0(2) . . . . ?
C21 C20 Cr1 C19 118.0(2) . . . . ?
